data_7129548
loop_
_publ_author_name
'Yao, Changguang'
'Zhang, Tonghuan'
'Gon\,calves, Th\'eo P.'
'Huang, Kuo-Wei'

_publ_section_title
;
 Selective benzylic Csp3--H bond activations mediated by a
 phosphorus--nitrogen PN3P-nickel complex
;
_journal_name_full 'Chemical Communications'
_journal_paper_doi 10.1039/D1CC06507F
_journal_year 2022
_chemical_formula_moiety 'C34 H59 N3 Ni P2'
_chemical_formula_sum 'C34 H59 N3 Ni P2'
_chemical_formula_weight 630.49
_space_group_crystal_system monoclinic
_space_group_IT_number 14
_space_group_name_Hall '-P 2ybc'
_space_group_name_H-M_alt 'P 1 21/c 1'
_atom_sites_solution_hydrogens geom
_audit_creation_date 2018-10-19
_audit_creation_method
;
Olex2 1.2
(compiled 2018.05.29 svn.r3508 for OlexSys, GUI svn.r5506)
;
_audit_update_record
;
2019-01-17 deposited with the CCDC.	2021-12-20 downloaded from the CCDC.
;
_cell_angle_alpha 90
_cell_angle_beta 113.6900(10)
_cell_angle_gamma 90
_cell_formula_units_Z 4
_cell_length_a 11.4115(4)
_cell_length_b 31.8743(13)
_cell_length_c 10.1621(4)
_cell_measurement_reflns_used 9950
_cell_measurement_temperature 130(2)
_cell_measurement_theta_max 31.48
_cell_measurement_theta_min 2.28
_cell_volume 3384.8(2)
_computing_cell_refinement 'Bruker SAINT'
_computing_data_collection 'Bruker APEX2'
_computing_data_reduction 'Bruker SAINT'
_computing_molecular_graphics 'Olex2 (Dolomanov et al., 2009)'
_computing_publication_material 'Olex2 (Dolomanov et al., 2009)'
_computing_structure_refinement 'ShelXL (Sheldrick, 2015)'
_computing_structure_solution 'SHELXT 2014/5 (Sheldrick, 2014)'
_diffrn_ambient_temperature 130(2)
_diffrn_measured_fraction_theta_full 0.999
_diffrn_measured_fraction_theta_max 0.997
_diffrn_measurement_device_type 'Bruker APEX-II CCD'
_diffrn_measurement_method '\f and \w scans'
_diffrn_radiation_type MoK\a
_diffrn_radiation_wavelength 0.71073
_diffrn_reflns_av_R_equivalents 0.0508
_diffrn_reflns_av_unetI/netI 0.0404
_diffrn_reflns_Laue_measured_fraction_full 0.999
_diffrn_reflns_Laue_measured_fraction_max 0.997
_diffrn_reflns_limit_h_max 16
_diffrn_reflns_limit_h_min -16
_diffrn_reflns_limit_k_max 46
_diffrn_reflns_limit_k_min -46
_diffrn_reflns_limit_l_max 14
_diffrn_reflns_limit_l_min -14
_diffrn_reflns_number 62383
_diffrn_reflns_point_group_measured_fraction_full 0.999
_diffrn_reflns_point_group_measured_fraction_max 0.997
_diffrn_reflns_theta_full 25.242
_diffrn_reflns_theta_max 31.574
_diffrn_reflns_theta_min 2.051
_diffrn_standards_number 0
_exptl_absorpt_coefficient_mu 0.694
_exptl_absorpt_correction_T_max 0.746
_exptl_absorpt_correction_T_min 0.694
_exptl_absorpt_correction_type multi-scan
_exptl_crystal_colour yellow
_exptl_crystal_density_diffrn 1.237
_exptl_crystal_description block
_exptl_crystal_F_000 1368
_exptl_crystal_size_max 0.2
_exptl_crystal_size_mid 0.18
_exptl_crystal_size_min 0.15
_exptl_transmission_factor_max 0.746
_exptl_transmission_factor_min 0.694
_refine_diff_density_max 0.713
_refine_diff_density_min -0.552
_refine_diff_density_rms 0.076
_refine_ls_extinction_method none
_refine_ls_goodness_of_fit_ref 1.042
_refine_ls_hydrogen_treatment constr
_refine_ls_matrix_type full
_refine_ls_number_parameters 376
_refine_ls_number_reflns 11301
_refine_ls_number_restraints 0
_refine_ls_restrained_S_all 1.042
_refine_ls_R_factor_all 0.0624
_refine_ls_R_factor_gt 0.0491
_refine_ls_shift/su_max 0.002
_refine_ls_shift/su_mean 0.000
_refine_ls_structure_factor_coef Fsqd
_refine_ls_weighting_details 'w=1/[\s^2^(Fo^2^)+(0.0622P)^2^+3.2436P] where P=(Fo^2^+2Fc^2^)/3'
_refine_ls_weighting_scheme calc
_refine_ls_wR_factor_gt 0.1243
_refine_ls_wR_factor_ref 0.1310
_reflns_Friedel_coverage 0.000
_reflns_number_gt 9507
_reflns_number_total 11301
_reflns_threshold_expression 'I > 2\s(I)'
_cod_data_source_file d1cc06507f2.cif
_cod_data_source_block ycg-98_a
_cod_database_code 7129548
_shelx_shelxl_version_number 2016/6
_shelx_space_group_comment
;
The symmetry employed for this shelxl refinement is uniquely defined
by the following loop, which should always be used as a source of
symmetry information in preference to the above space-group names.
They are only intended as comments.
;
_shelx_estimated_absorpt_t_max 0.903
_shelx_estimated_absorpt_t_min 0.874
_olex2_refinement_description
;
1. Fixed Uiso
 At 1.2 times of:
  All C(H) groups, All C(H,H) groups
 At 1.5 times of:
  All C(H,H,H) groups
2.a Secondary CH2 refined with riding coordinates:
 C6(H6A,H6B), C8(H8A,H8B), C10(H10A,H10B), C28(H28A,H28B)
2.b Aromatic/amide H refined with riding coordinates:
 C3(H3), C30(H30), C31(H31), C32(H32), C33(H33), C34(H34)
2.c Idealised Me refined as rotating group:
 C7(H7A,H7B,H7C), C9(H9A,H9B,H9C), C11(H11A,H11B,H11C), C13(H13A,H13B,H13C),
 C14(H14A,H14B,H14C), C15(H15A,H15B,H15C), C17(H17A,H17B,H17C), C18(H18A,H18B,
 H18C), C19(H19A,H19B,H19C), C21(H21A,H21B,H21C), C22(H22A,H22B,H22C), C23(H23A,
 H23B,H23C), C25(H25A,H25B,H25C), C26(H26A,H26B,H26C), C27(H27A,H27B,H27C)
;
_olex2_submission_special_instructions 'No special instructions were received'

loop_
_space_group_symop_operation_xyz
'x, y, z'
'-x, y+1/2, -z+1/2'
'-x, -y, -z'
'x, -y-1/2, z-1/2'

loop_
_atom_site_label
_atom_site_type_symbol
_atom_site_fract_x
_atom_site_fract_y
_atom_site_fract_z
_atom_site_U_iso_or_equiv
_atom_site_adp_type
_atom_site_occupancy
_atom_site_site_symmetry_order
_atom_site_calc_flag
_atom_site_refinement_flags_posn
_atom_site_refinement_flags_adp
_atom_site_refinement_flags_occupancy
_atom_site_disorder_assembly
_atom_site_disorder_group
C1 C 0.18730(16) 0.39328(6) 0.2611(2) 0.0138(3) Uani 1 1 d . . . . .
C2 C 0.08146(16) 0.41186(6) 0.1278(2) 0.0158(3) Uani 1 1 d . . . . .
C3 C 0.13322(18) 0.44016(6) 0.0463(2) 0.0186(4) Uani 1 1 d . . . . .
H3 H 0.073514 0.455114 -0.033248 0.022 Uiso 1 1 calc R . . . .
C4 C 0.25746(17) 0.44583(6) 0.0778(2) 0.0162(3) Uani 1 1 d . . . . .
C5 C 0.35213(17) 0.42128(6) 0.1963(2) 0.0139(3) Uani 1 1 d . . . . .
C6 C -0.01263(17) 0.43692(6) 0.1721(2) 0.0192(4) Uani 1 1 d . . . . .
H6A H -0.083801 0.447115 0.084198 0.023 Uiso 1 1 calc R . . . .
H6B H -0.049432 0.417814 0.222335 0.023 Uiso 1 1 calc R . . . .
C7 C 0.0475(2) 0.47416(7) 0.2689(3) 0.0248(4) Uani 1 1 d . . . . .
H7A H 0.114511 0.464247 0.359031 0.037 Uiso 1 1 calc GR . . . .
H7B H -0.018267 0.489082 0.289662 0.037 Uiso 1 1 calc GR . . . .
H7C H 0.084966 0.493176 0.220628 0.037 Uiso 1 1 calc GR . . . .
C8 C 0.00707(19) 0.37501(7) 0.0305(2) 0.0222(4) Uani 1 1 d . . . . .
H8A H -0.031469 0.357791 0.083867 0.027 Uiso 1 1 calc R . . . .
H8B H -0.063681 0.386617 -0.054997 0.027 Uiso 1 1 calc R . . . .
C9 C 0.0891(2) 0.34660(7) -0.0197(3) 0.0287(5) Uani 1 1 d . . . . .
H9A H 0.123005 0.362905 -0.078417 0.043 Uiso 1 1 calc GR . . . .
H9B H 0.036647 0.323488 -0.077032 0.043 Uiso 1 1 calc GR . . . .
H9C H 0.160277 0.335229 0.064080 0.043 Uiso 1 1 calc GR . . . .
C10 C 0.30607(19) 0.47621(7) -0.0022(2) 0.0223(4) Uani 1 1 d . . . . .
H10A H 0.234159 0.484712 -0.092204 0.027 Uiso 1 1 calc R . . . .
H10B H 0.370572 0.461934 -0.028658 0.027 Uiso 1 1 calc R . . . .
C11 C 0.3658(2) 0.51523(7) 0.0851(3) 0.0332(5) Uani 1 1 d . . . . .
H11A H 0.302476 0.529528 0.111635 0.050 Uiso 1 1 calc GR . . . .
H11B H 0.394030 0.534156 0.027541 0.050 Uiso 1 1 calc GR . . . .
H11C H 0.439550 0.507142 0.172294 0.050 Uiso 1 1 calc GR . . . .
C12 C 0.21974(18) 0.29703(6) 0.4872(2) 0.0178(4) Uani 1 1 d . . . . .
C13 C 0.1970(2) 0.28093(7) 0.3368(3) 0.0265(4) Uani 1 1 d . . . . .
H13A H 0.179833 0.250715 0.331567 0.040 Uiso 1 1 calc GR . . . .
H13B H 0.273202 0.286250 0.317494 0.040 Uiso 1 1 calc GR . . . .
H13C H 0.123424 0.295526 0.265134 0.040 Uiso 1 1 calc GR . . . .
C14 C 0.3211(2) 0.26890(7) 0.5975(3) 0.0254(4) Uani 1 1 d . . . . .
H14A H 0.288622 0.240112 0.588495 0.038 Uiso 1 1 calc GR . . . .
H14B H 0.339902 0.279333 0.694608 0.038 Uiso 1 1 calc GR . . . .
H14C H 0.399390 0.269301 0.579788 0.038 Uiso 1 1 calc GR . . . .
C15 C 0.09390(19) 0.29409(7) 0.5080(3) 0.0242(4) Uani 1 1 d . . . . .
H15A H 0.029946 0.312569 0.438901 0.036 Uiso 1 1 calc GR . . . .
H15B H 0.108715 0.302732 0.605921 0.036 Uiso 1 1 calc GR . . . .
H15C H 0.062757 0.265094 0.492286 0.036 Uiso 1 1 calc GR . . . .
C16 C 0.27004(18) 0.38274(6) 0.6464(2) 0.0182(3) Uani 1 1 d . . . . .
C17 C 0.3468(2) 0.42290(7) 0.6515(3) 0.0258(4) Uani 1 1 d . . . . .
H17A H 0.341200 0.442007 0.724297 0.039 Uiso 1 1 calc GR . . . .
H17B H 0.311457 0.436649 0.557312 0.039 Uiso 1 1 calc GR . . . .
H17C H 0.436580 0.415602 0.676112 0.039 Uiso 1 1 calc GR . . . .
C18 C 0.3345(2) 0.35974(8) 0.7894(2) 0.0256(4) Uani 1 1 d . . . . .
H18A H 0.421501 0.351666 0.802999 0.038 Uiso 1 1 calc GR . . . .
H18B H 0.285172 0.334545 0.789061 0.038 Uiso 1 1 calc GR . . . .
H18C H 0.338270 0.378252 0.868019 0.038 Uiso 1 1 calc GR . . . .
C19 C 0.1336(2) 0.39521(7) 0.6243(3) 0.0253(4) Uani 1 1 d . . . . .
H19A H 0.136847 0.414101 0.701758 0.038 Uiso 1 1 calc GR . . . .
H19B H 0.084836 0.370001 0.625314 0.038 Uiso 1 1 calc GR . . . .
H19C H 0.091943 0.409512 0.531628 0.038 Uiso 1 1 calc GR . . . .
C20 C 0.63136(19) 0.35829(6) 0.2368(2) 0.0213(4) Uani 1 1 d . . . . .
C21 C 0.6472(2) 0.38185(8) 0.1122(3) 0.0271(4) Uani 1 1 d . . . . .
H21A H 0.715225 0.402853 0.151344 0.041 Uiso 1 1 calc GR . . . .
H21B H 0.566687 0.395806 0.053009 0.041 Uiso 1 1 calc GR . . . .
H21C H 0.669919 0.361822 0.053012 0.041 Uiso 1 1 calc GR . . . .
C22 C 0.7575(2) 0.33674(7) 0.3259(3) 0.0276(5) Uani 1 1 d . . . . .
H22A H 0.750690 0.322790 0.408545 0.041 Uiso 1 1 calc GR . . . .
H22B H 0.826083 0.357672 0.359983 0.041 Uiso 1 1 calc GR . . . .
H22C H 0.776811 0.315882 0.266677 0.041 Uiso 1 1 calc GR . . . .
C23 C 0.5231(2) 0.32580(7) 0.1698(3) 0.0249(4) Uani 1 1 d . . . . .
H23A H 0.544226 0.307140 0.105817 0.037 Uiso 1 1 calc GR . . . .
H23B H 0.442627 0.340411 0.114698 0.037 Uiso 1 1 calc GR . . . .
H23C H 0.513779 0.309252 0.246274 0.037 Uiso 1 1 calc GR . . . .
C24 C 0.69429(17) 0.43157(6) 0.4579(2) 0.0174(3) Uani 1 1 d . . . . .
C25 C 0.7571(2) 0.45522(7) 0.3733(3) 0.0264(4) Uani 1 1 d . . . . .
H25A H 0.806810 0.478765 0.430787 0.040 Uiso 1 1 calc GR . . . .
H25B H 0.690916 0.465880 0.283819 0.040 Uiso 1 1 calc GR . . . .
H25C H 0.814020 0.436234 0.350680 0.040 Uiso 1 1 calc GR . . . .
C26 C 0.7976(2) 0.41110(7) 0.5903(3) 0.0278(5) Uani 1 1 d . . . . .
H26A H 0.840339 0.388860 0.559572 0.042 Uiso 1 1 calc GR . . . .
H26B H 0.757941 0.399061 0.651224 0.042 Uiso 1 1 calc GR . . . .
H26C H 0.860613 0.432308 0.644836 0.042 Uiso 1 1 calc GR . . . .
C27 C 0.6194(2) 0.46295(7) 0.5091(3) 0.0241(4) Uani 1 1 d . . . . .
H27A H 0.678845 0.483235 0.574842 0.036 Uiso 1 1 calc GR . . . .
H27B H 0.574583 0.447845 0.559155 0.036 Uiso 1 1 calc GR . . . .
H27C H 0.556931 0.477782 0.426077 0.036 Uiso 1 1 calc GR . . . .
C28 C 0.56305(18) 0.33709(7) 0.6130(2) 0.0215(4) Uani 1 1 d . . . . .
H28A H 0.619871 0.358621 0.677507 0.026 Uiso 1 1 calc R . . . .
H28B H 0.513723 0.324486 0.663886 0.026 Uiso 1 1 calc R . . . .
C29 C 0.6470(2) 0.30315(7) 0.5931(3) 0.0242(4) Uani 1 1 d . . . . .
C30 C 0.5985(2) 0.27145(7) 0.4904(3) 0.0279(5) Uani 1 1 d . . . . .
H30 H 0.509340 0.270787 0.431906 0.034 Uiso 1 1 calc R . . . .
C31 C 0.6770(2) 0.24093(8) 0.4715(3) 0.0316(5) Uani 1 1 d . . . . .
H31 H 0.641471 0.220075 0.399577 0.038 Uiso 1 1 calc R . . . .
C32 C 0.8069(3) 0.24071(8) 0.5569(3) 0.0357(6) Uani 1 1 d . . . . .
H32 H 0.860951 0.219965 0.543594 0.043 Uiso 1 1 calc R . . . .
C33 C 0.8571(2) 0.27117(8) 0.6622(3) 0.0339(5) Uani 1 1 d . . . . .
H33 H 0.945887 0.271046 0.722334 0.041 Uiso 1 1 calc R . . . .
C34 C 0.7784(2) 0.30190(8) 0.6803(3) 0.0289(5) Uani 1 1 d . . . . .
H34 H 0.814353 0.322478 0.753148 0.035 Uiso 1 1 calc R . . . .
N1 N 0.31384(14) 0.39617(5) 0.28267(18) 0.0139(3) Uani 1 1 d . . . . .
N2 N 0.15085(14) 0.37332(5) 0.34928(18) 0.0156(3) Uani 1 1 d . . . . .
N3 N 0.47129(15) 0.42389(5) 0.21471(19) 0.0168(3) Uani 1 1 d . . . . .
Ni1 Ni 0.44099(2) 0.36604(2) 0.44179(3) 0.01348(7) Uani 1 1 d . . . . .
P1 P 0.27505(4) 0.35237(2) 0.49035(5) 0.01340(9) Uani 1 1 d . . . . .
P2 P 0.57206(4) 0.39244(2) 0.34810(6) 0.01453(10) Uani 1 1 d . . . . .

loop_
_atom_site_aniso_label
_atom_site_aniso_U_11
_atom_site_aniso_U_22
_atom_site_aniso_U_33
_atom_site_aniso_U_23
_atom_site_aniso_U_13
_atom_site_aniso_U_12
C1 0.0104(7) 0.0153(7) 0.0149(8) 0.0007(6) 0.0040(6) 0.0008(6)
C2 0.0104(7) 0.0188(8) 0.0159(9) 0.0025(7) 0.0030(6) 0.0004(6)
C3 0.0149(8) 0.0224(9) 0.0164(9) 0.0056(7) 0.0042(7) 0.0024(7)
C4 0.0151(8) 0.0177(8) 0.0148(9) 0.0031(7) 0.0048(6) 0.0009(6)
C5 0.0128(7) 0.0156(7) 0.0137(8) 0.0009(6) 0.0056(6) 0.0001(6)
C6 0.0116(7) 0.0236(9) 0.0207(10) 0.0035(7) 0.0045(7) 0.0038(6)
C7 0.0224(9) 0.0216(9) 0.0285(12) -0.0004(8) 0.0084(8) 0.0034(7)
C8 0.0165(8) 0.0248(9) 0.0195(10) -0.0004(8) 0.0012(7) -0.0023(7)
C9 0.0327(11) 0.0283(11) 0.0234(11) -0.0045(9) 0.0096(9) -0.0006(9)
C10 0.0180(8) 0.0273(10) 0.0211(10) 0.0103(8) 0.0074(7) 0.0004(7)
C11 0.0309(11) 0.0244(10) 0.0375(14) 0.0117(10) 0.0068(10) -0.0043(9)
C12 0.0167(8) 0.0172(8) 0.0216(10) 0.0023(7) 0.0098(7) -0.0008(6)
C13 0.0304(11) 0.0229(9) 0.0293(12) -0.0046(8) 0.0151(9) -0.0057(8)
C14 0.0240(10) 0.0205(9) 0.0341(13) 0.0083(8) 0.0142(9) 0.0035(7)
C15 0.0171(8) 0.0247(9) 0.0334(12) 0.0022(9) 0.0128(8) -0.0046(7)
C16 0.0171(8) 0.0221(9) 0.0164(9) 0.0004(7) 0.0078(7) 0.0007(7)
C17 0.0289(10) 0.0254(10) 0.0246(11) -0.0064(8) 0.0123(9) -0.0070(8)
C18 0.0247(10) 0.0337(11) 0.0170(10) 0.0018(8) 0.0071(8) 0.0033(8)
C19 0.0228(9) 0.0293(10) 0.0262(11) 0.0002(9) 0.0121(8) 0.0054(8)
C20 0.0154(8) 0.0219(9) 0.0258(11) -0.0031(8) 0.0076(7) 0.0012(7)
C21 0.0233(10) 0.0331(11) 0.0277(12) -0.0027(9) 0.0132(9) -0.0023(8)
C22 0.0207(9) 0.0263(10) 0.0346(13) -0.0011(9) 0.0098(9) 0.0055(8)
C23 0.0230(9) 0.0212(9) 0.0282(11) -0.0046(8) 0.0080(8) -0.0030(7)
C24 0.0125(7) 0.0164(8) 0.0234(10) -0.0001(7) 0.0073(7) -0.0014(6)
C25 0.0261(10) 0.0247(10) 0.0339(13) -0.0050(9) 0.0178(9) -0.0102(8)
C26 0.0176(9) 0.0272(10) 0.0301(12) -0.0005(9) 0.0007(8) -0.0018(8)
C27 0.0218(9) 0.0232(9) 0.0297(12) -0.0050(8) 0.0127(8) -0.0002(7)
C28 0.0141(8) 0.0286(10) 0.0203(10) 0.0085(8) 0.0052(7) 0.0050(7)
C29 0.0192(9) 0.0285(10) 0.0248(11) 0.0072(8) 0.0086(8) 0.0027(8)
C30 0.0255(10) 0.0283(10) 0.0300(12) 0.0034(9) 0.0112(9) -0.0020(8)
C31 0.0360(12) 0.0257(10) 0.0363(14) 0.0048(10) 0.0178(11) 0.0008(9)
C32 0.0380(13) 0.0323(12) 0.0440(16) 0.0088(11) 0.0239(12) 0.0113(10)
C33 0.0235(10) 0.0408(13) 0.0356(14) 0.0125(11) 0.0100(10) 0.0103(9)
C34 0.0235(10) 0.0342(11) 0.0273(12) 0.0040(9) 0.0084(9) 0.0042(9)
N1 0.0097(6) 0.0171(7) 0.0149(7) 0.0035(6) 0.0048(5) 0.0003(5)
N2 0.0106(6) 0.0199(7) 0.0161(8) 0.0029(6) 0.0051(6) 0.0000(5)
N3 0.0119(6) 0.0193(7) 0.0194(8) 0.0054(6) 0.0066(6) 0.0007(5)
Ni1 0.00830(10) 0.01586(11) 0.01567(12) 0.00429(9) 0.00418(8) 0.00127(8)
P1 0.00994(18) 0.0164(2) 0.0139(2) 0.00299(16) 0.00480(16) 0.00058(15)
P2 0.00899(18) 0.01496(19) 0.0195(2) 0.00163(17) 0.00556(16) 0.00046(15)

loop_
_atom_type_symbol
_atom_type_description
_atom_type_scat_dispersion_real
_atom_type_scat_dispersion_imag
_atom_type_scat_source
C C 0.0033 0.0016 'International Tables Vol C Tables 4.2.6.8 and 6.1.1.4'
H H 0.0000 0.0000 'International Tables Vol C Tables 4.2.6.8 and 6.1.1.4'
N N 0.0061 0.0033 'International Tables Vol C Tables 4.2.6.8 and 6.1.1.4'
P P 0.1023 0.0942 'International Tables Vol C Tables 4.2.6.8 and 6.1.1.4'
Ni Ni 0.3393 1.1124 'International Tables Vol C Tables 4.2.6.8 and 6.1.1.4'

loop_
_geom_angle_atom_site_label_1
_geom_angle_atom_site_label_2
_geom_angle_atom_site_label_3
_geom_angle
_geom_angle_site_symmetry_1
_geom_angle_site_symmetry_3
_geom_angle_publ_flag
N1 C1 C2 121.43(16) . . ?
N2 C1 C2 116.42(15) . . ?
N2 C1 N1 122.10(17) . . ?
C1 C2 C6 109.67(16) . . ?
C1 C2 C8 107.89(15) . . ?
C3 C2 C1 112.17(15) . . ?
C3 C2 C6 108.96(16) . . ?
C3 C2 C8 109.93(17) . . ?
C6 C2 C8 108.13(15) . . ?
C2 C3 H3 117.7 . . ?
C4 C3 C2 124.51(17) . . ?
C4 C3 H3 117.7 . . ?
C3 C4 C5 118.81(17) . . ?
C3 C4 C10 122.96(18) . . ?
C5 C4 C10 118.23(16) . . ?
N1 C5 C4 120.66(15) . . ?
N3 C5 C4 117.65(16) . . ?
N3 C5 N1 121.69(17) . . ?
C2 C6 H6A 108.7 . . ?
C2 C6 H6B 108.7 . . ?
H6A C6 H6B 107.6 . . ?
C7 C6 C2 114.06(16) . . ?
C7 C6 H6A 108.7 . . ?
C7 C6 H6B 108.7 . . ?
C6 C7 H7A 109.5 . . ?
C6 C7 H7B 109.5 . . ?
C6 C7 H7C 109.5 . . ?
H7A C7 H7B 109.5 . . ?
H7A C7 H7C 109.5 . . ?
H7B C7 H7C 109.5 . . ?
C2 C8 H8A 108.7 . . ?
C2 C8 H8B 108.7 . . ?
H8A C8 H8B 107.6 . . ?
C9 C8 C2 114.16(17) . . ?
C9 C8 H8A 108.7 . . ?
C9 C8 H8B 108.7 . . ?
C8 C9 H9A 109.5 . . ?
C8 C9 H9B 109.5 . . ?
C8 C9 H9C 109.5 . . ?
H9A C9 H9B 109.5 . . ?
H9A C9 H9C 109.5 . . ?
H9B C9 H9C 109.5 . . ?
C4 C10 H10A 109.0 . . ?
C4 C10 H10B 109.0 . . ?
C4 C10 C11 112.79(19) . . ?
H10A C10 H10B 107.8 . . ?
C11 C10 H10A 109.0 . . ?
C11 C10 H10B 109.0 . . ?
C10 C11 H11A 109.5 . . ?
C10 C11 H11B 109.5 . . ?
C10 C11 H11C 109.5 . . ?
H11A C11 H11B 109.5 . . ?
H11A C11 H11C 109.5 . . ?
H11B C11 H11C 109.5 . . ?
C13 C12 C14 107.98(17) . . ?
C13 C12 C15 108.88(18) . . ?
C13 C12 P1 104.72(13) . . ?
C14 C12 C15 109.60(17) . . ?
C14 C12 P1 112.86(14) . . ?
C15 C12 P1 112.52(14) . . ?
C12 C13 H13A 109.5 . . ?
C12 C13 H13B 109.5 . . ?
C12 C13 H13C 109.5 . . ?
H13A C13 H13B 109.5 . . ?
H13A C13 H13C 109.5 . . ?
H13B C13 H13C 109.5 . . ?
C12 C14 H14A 109.5 . . ?
C12 C14 H14B 109.5 . . ?
C12 C14 H14C 109.5 . . ?
H14A C14 H14B 109.5 . . ?
H14A C14 H14C 109.5 . . ?
H14B C14 H14C 109.5 . . ?
C12 C15 H15A 109.5 . . ?
C12 C15 H15B 109.5 . . ?
C12 C15 H15C 109.5 . . ?
H15A C15 H15B 109.5 . . ?
H15A C15 H15C 109.5 . . ?
H15B C15 H15C 109.5 . . ?
C17 C16 P1 104.32(14) . . ?
C18 C16 C17 108.47(18) . . ?
C18 C16 C19 109.65(17) . . ?
C18 C16 P1 112.94(14) . . ?
C19 C16 C17 108.64(17) . . ?
C19 C16 P1 112.55(15) . . ?
C16 C17 H17A 109.5 . . ?
C16 C17 H17B 109.5 . . ?
C16 C17 H17C 109.5 . . ?
H17A C17 H17B 109.5 . . ?
H17A C17 H17C 109.5 . . ?
H17B C17 H17C 109.5 . . ?
C16 C18 H18A 109.5 . . ?
C16 C18 H18B 109.5 . . ?
C16 C18 H18C 109.5 . . ?
H18A C18 H18B 109.5 . . ?
H18A C18 H18C 109.5 . . ?
H18B C18 H18C 109.5 . . ?
C16 C19 H19A 109.5 . . ?
C16 C19 H19B 109.5 . . ?
C16 C19 H19C 109.5 . . ?
H19A C19 H19B 109.5 . . ?
H19A C19 H19C 109.5 . . ?
H19B C19 H19C 109.5 . . ?
C21 C20 C23 107.49(19) . . ?
C21 C20 P2 113.63(15) . . ?
C22 C20 C21 108.23(18) . . ?
C22 C20 C23 110.94(18) . . ?
C22 C20 P2 112.73(16) . . ?
C23 C20 P2 103.66(14) . . ?
C20 C21 H21A 109.5 . . ?
C20 C21 H21B 109.5 . . ?
C20 C21 H21C 109.5 . . ?
H21A C21 H21B 109.5 . . ?
H21A C21 H21C 109.5 . . ?
H21B C21 H21C 109.5 . . ?
C20 C22 H22A 109.5 . . ?
C20 C22 H22B 109.5 . . ?
C20 C22 H22C 109.5 . . ?
H22A C22 H22B 109.5 . . ?
H22A C22 H22C 109.5 . . ?
H22B C22 H22C 109.5 . . ?
C20 C23 H23A 109.5 . . ?
C20 C23 H23B 109.5 . . ?
C20 C23 H23C 109.5 . . ?
H23A C23 H23B 109.5 . . ?
H23A C23 H23C 109.5 . . ?
H23B C23 H23C 109.5 . . ?
C25 C24 C26 109.63(17) . . ?
C25 C24 C27 108.76(17) . . ?
C25 C24 P2 113.64(15) . . ?
C26 C24 C27 108.41(19) . . ?
C26 C24 P2 111.48(14) . . ?
C27 C24 P2 104.67(13) . . ?
C24 C25 H25A 109.5 . . ?
C24 C25 H25B 109.5 . . ?
C24 C25 H25C 109.5 . . ?
H25A C25 H25B 109.5 . . ?
H25A C25 H25C 109.5 . . ?
H25B C25 H25C 109.5 . . ?
C24 C26 H26A 109.5 . . ?
C24 C26 H26B 109.5 . . ?
C24 C26 H26C 109.5 . . ?
H26A C26 H26B 109.5 . . ?
H26A C26 H26C 109.5 . . ?
H26B C26 H26C 109.5 . . ?
C24 C27 H27A 109.5 . . ?
C24 C27 H27B 109.5 . . ?
C24 C27 H27C 109.5 . . ?
H27A C27 H27B 109.5 . . ?
H27A C27 H27C 109.5 . . ?
H27B C27 H27C 109.5 . . ?
H28A C28 H28B 107.1 . . ?
C29 C28 H28A 107.7 . . ?
C29 C28 H28B 107.7 . . ?
C29 C28 Ni1 118.65(16) . . ?
Ni1 C28 H28A 107.7 . . ?
Ni1 C28 H28B 107.7 . . ?
C30 C29 C28 122.4(2) . . ?
C30 C29 C34 117.0(2) . . ?
C34 C29 C28 120.7(2) . . ?
C29 C30 H30 119.1 . . ?
C31 C30 C29 121.8(2) . . ?
C31 C30 H30 119.1 . . ?
C30 C31 H31 119.8 . . ?
C32 C31 C30 120.4(3) . . ?
C32 C31 H31 119.8 . . ?
C31 C32 H32 120.5 . . ?
C31 C32 C33 119.1(2) . . ?
C33 C32 H32 120.5 . . ?
C32 C33 H33 119.8 . . ?
C32 C33 C34 120.5(2) . . ?
C34 C33 H33 119.8 . . ?
C29 C34 H34 119.3 . . ?
C33 C34 C29 121.3(2) . . ?
C33 C34 H34 119.3 . . ?
C1 N1 C5 121.19(16) . . ?
C1 N1 Ni1 119.09(12) . . ?
C5 N1 Ni1 119.67(12) . . ?
C1 N2 P1 112.72(12) . . ?
C5 N3 P2 114.17(13) . . ?
C28 Ni1 P1 94.40(6) . . ?
C28 Ni1 P2 101.30(6) . . ?
N1 Ni1 C28 175.39(8) . . ?
N1 Ni1 P1 82.01(5) . . ?
N1 Ni1 P2 82.11(5) . . ?
P1 Ni1 P2 163.87(2) . . ?
C12 P1 C16 112.12(9) . . ?
C12 P1 Ni1 120.11(6) . . ?
C16 P1 Ni1 114.27(6) . . ?
N2 P1 C12 101.26(9) . . ?
N2 P1 C16 102.24(9) . . ?
N2 P1 Ni1 103.67(6) . . ?
C20 P2 Ni1 120.14(7) . . ?
C24 P2 C20 112.49(9) . . ?
C24 P2 Ni1 117.61(7) . . ?
N3 P2 C20 98.80(9) . . ?
N3 P2 C24 100.68(9) . . ?
N3 P2 Ni1 101.93(6) . . ?

loop_
_geom_bond_atom_site_label_1
_geom_bond_atom_site_label_2
_geom_bond_distance
_geom_bond_site_symmetry_2
_geom_bond_publ_flag
C1 C2 1.527(3) . ?
C1 N1 1.374(2) . ?
C1 N2 1.296(2) . ?
C2 C3 1.497(3) . ?
C2 C6 1.544(3) . ?
C2 C8 1.550(3) . ?
C3 H3 0.9500 . ?
C3 C4 1.334(3) . ?
C4 C5 1.478(3) . ?
C4 C10 1.506(3) . ?
C5 N1 1.382(2) . ?
C5 N3 1.298(2) . ?
C6 H6A 0.9900 . ?
C6 H6B 0.9900 . ?
C6 C7 1.518(3) . ?
C7 H7A 0.9800 . ?
C7 H7B 0.9800 . ?
C7 H7C 0.9800 . ?
C8 H8A 0.9900 . ?
C8 H8B 0.9900 . ?
C8 C9 1.530(3) . ?
C9 H9A 0.9800 . ?
C9 H9B 0.9800 . ?
C9 H9C 0.9800 . ?
C10 H10A 0.9900 . ?
C10 H10B 0.9900 . ?
C10 C11 1.521(3) . ?
C11 H11A 0.9800 . ?
C11 H11B 0.9800 . ?
C11 H11C 0.9800 . ?
C12 C13 1.532(3) . ?
C12 C14 1.535(3) . ?
C12 C15 1.536(3) . ?
C12 P1 1.8691(19) . ?
C13 H13A 0.9800 . ?
C13 H13B 0.9800 . ?
C13 H13C 0.9800 . ?
C14 H14A 0.9800 . ?
C14 H14B 0.9800 . ?
C14 H14C 0.9800 . ?
C15 H15A 0.9800 . ?
C15 H15B 0.9800 . ?
C15 H15C 0.9800 . ?
C16 C17 1.540(3) . ?
C16 C18 1.527(3) . ?
C16 C19 1.534(3) . ?
C16 P1 1.878(2) . ?
C17 H17A 0.9800 . ?
C17 H17B 0.9800 . ?
C17 H17C 0.9800 . ?
C18 H18A 0.9800 . ?
C18 H18B 0.9800 . ?
C18 H18C 0.9800 . ?
C19 H19A 0.9800 . ?
C19 H19B 0.9800 . ?
C19 H19C 0.9800 . ?
C20 C21 1.545(3) . ?
C20 C22 1.522(3) . ?
C20 C23 1.545(3) . ?
C20 P2 1.880(2) . ?
C21 H21A 0.9800 . ?
C21 H21B 0.9800 . ?
C21 H21C 0.9800 . ?
C22 H22A 0.9800 . ?
C22 H22B 0.9800 . ?
C22 H22C 0.9800 . ?
C23 H23A 0.9800 . ?
C23 H23B 0.9800 . ?
C23 H23C 0.9800 . ?
C24 C25 1.522(3) . ?
C24 C26 1.534(3) . ?
C24 C27 1.536(3) . ?
C24 P2 1.8695(19) . ?
C25 H25A 0.9800 . ?
C25 H25B 0.9800 . ?
C25 H25C 0.9800 . ?
C26 H26A 0.9800 . ?
C26 H26B 0.9800 . ?
C26 H26C 0.9800 . ?
C27 H27A 0.9800 . ?
C27 H27B 0.9800 . ?
C27 H27C 0.9800 . ?
C28 H28A 0.9900 . ?
C28 H28B 0.9900 . ?
C28 C29 1.511(3) . ?
C28 Ni1 1.967(2) . ?
C29 C30 1.397(3) . ?
C29 C34 1.403(3) . ?
C30 H30 0.9500 . ?
C30 C31 1.387(3) . ?
C31 H31 0.9500 . ?
C31 C32 1.385(4) . ?
C32 H32 0.9500 . ?
C32 C33 1.387(4) . ?
C33 H33 0.9500 . ?
C33 C34 1.390(3) . ?
C34 H34 0.9500 . ?
N1 Ni1 1.9383(16) . ?
N2 P1 1.6962(17) . ?
N3 P2 1.7063(17) . ?
Ni1 P1 2.1841(5) . ?
Ni1 P2 2.2353(5) . ?

loop_
_geom_hbond_atom_site_label_D
_geom_hbond_atom_site_label_H
_geom_hbond_atom_site_label_A
_geom_hbond_distance_DH
_geom_hbond_distance_HA
_geom_hbond_distance_DA
_geom_hbond_angle_DHA
_geom_hbond_site_symmetry_A
C23 H23B N3 0.98 2.82 3.248(3) 107.2 .

loop_
_geom_torsion_atom_site_label_1
_geom_torsion_atom_site_label_2
_geom_torsion_atom_site_label_3
_geom_torsion_atom_site_label_4
_geom_torsion
_geom_torsion_site_symmetry_1
_geom_torsion_site_symmetry_2
_geom_torsion_site_symmetry_3
_geom_torsion_site_symmetry_4
_geom_torsion_publ_flag
C1 C2 C3 C4 5.7(3) . . . . ?
C1 C2 C6 C7 62.3(2) . . . . ?
C1 C2 C8 C9 -60.2(2) . . . . ?
C1 N2 P1 C12 -129.52(14) . . . . ?
C1 N2 P1 C16 114.64(15) . . . . ?
C1 N2 P1 Ni1 -4.42(15) . . . . ?
C2 C1 N1 C5 9.8(3) . . . . ?
C2 C1 N1 Ni1 -172.50(13) . . . . ?
C2 C1 N2 P1 177.83(13) . . . . ?
C2 C3 C4 C5 3.1(3) . . . . ?
C2 C3 C4 C10 -176.88(19) . . . . ?
C3 C2 C6 C7 -60.8(2) . . . . ?
C3 C2 C8 C9 62.4(2) . . . . ?
C3 C4 C5 N1 -6.7(3) . . . . ?
C3 C4 C5 N3 172.64(19) . . . . ?
C3 C4 C10 C11 106.8(2) . . . . ?
C4 C5 N1 C1 0.0(3) . . . . ?
C4 C5 N1 Ni1 -177.64(13) . . . . ?
C4 C5 N3 P2 -176.87(14) . . . . ?
C5 C4 C10 C11 -73.2(2) . . . . ?
C5 N3 P2 C20 117.93(16) . . . . ?
C5 N3 P2 C24 -127.04(15) . . . . ?
C5 N3 P2 Ni1 -5.57(16) . . . . ?
C6 C2 C3 C4 127.3(2) . . . . ?
C6 C2 C8 C9 -178.79(18) . . . . ?
C8 C2 C3 C4 -114.3(2) . . . . ?
C8 C2 C6 C7 179.72(18) . . . . ?
C10 C4 C5 N1 173.36(18) . . . . ?
C10 C4 C5 N3 -7.3(3) . . . . ?
C13 C12 P1 C16 165.80(13) . . . . ?
C13 C12 P1 N2 57.49(15) . . . . ?
C13 C12 P1 Ni1 -55.72(15) . . . . ?
C14 C12 P1 C16 -76.99(16) . . . . ?
C14 C12 P1 N2 174.69(15) . . . . ?
C14 C12 P1 Ni1 61.49(16) . . . . ?
C15 C12 P1 C16 47.69(18) . . . . ?
C15 C12 P1 N2 -60.62(17) . . . . ?
C15 C12 P1 Ni1 -173.83(13) . . . . ?
C17 C16 P1 C12 167.18(13) . . . . ?
C17 C16 P1 N2 -85.13(14) . . . . ?
C17 C16 P1 Ni1 26.16(15) . . . . ?
C18 C16 P1 C12 49.60(17) . . . . ?
C18 C16 P1 N2 157.29(14) . . . . ?
C18 C16 P1 Ni1 -91.42(15) . . . . ?
C19 C16 P1 C12 -75.23(17) . . . . ?
C19 C16 P1 N2 32.46(16) . . . . ?
C19 C16 P1 Ni1 143.75(13) . . . . ?
C21 C20 P2 C24 -69.72(17) . . . . ?
C21 C20 P2 N3 35.77(16) . . . . ?
C21 C20 P2 Ni1 145.15(13) . . . . ?
C22 C20 P2 C24 53.89(18) . . . . ?
C22 C20 P2 N3 159.38(15) . . . . ?
C22 C20 P2 Ni1 -91.24(15) . . . . ?
C23 C20 P2 C24 173.93(14) . . . . ?
C23 C20 P2 N3 -80.58(15) . . . . ?
C23 C20 P2 Ni1 28.80(17) . . . . ?
C25 C24 P2 C20 47.55(18) . . . . ?
C25 C24 P2 N3 -56.72(16) . . . . ?
C25 C24 P2 Ni1 -166.36(12) . . . . ?
C26 C24 P2 C20 -76.94(17) . . . . ?
C26 C24 P2 N3 178.78(15) . . . . ?
C26 C24 P2 Ni1 69.14(16) . . . . ?
C27 C24 P2 C20 166.07(14) . . . . ?
C27 C24 P2 N3 61.80(15) . . . . ?
C27 C24 P2 Ni1 -47.85(15) . . . . ?
C28 C29 C30 C31 178.8(2) . . . . ?
C28 C29 C34 C33 -179.2(2) . . . . ?
C29 C30 C31 C32 1.1(4) . . . . ?
C30 C29 C34 C33 1.8(4) . . . . ?
C30 C31 C32 C33 0.5(4) . . . . ?
C31 C32 C33 C34 -1.0(4) . . . . ?
C32 C33 C34 C29 -0.2(4) . . . . ?
C34 C29 C30 C31 -2.2(3) . . . . ?
N1 C1 C2 C3 -12.3(3) . . . . ?
N1 C1 C2 C6 -133.49(18) . . . . ?
N1 C1 C2 C8 108.95(19) . . . . ?
N1 C1 N2 P1 0.5(2) . . . . ?
N1 C5 N3 P2 2.4(2) . . . . ?
N2 C1 C2 C3 170.36(17) . . . . ?
N2 C1 C2 C6 49.1(2) . . . . ?
N2 C1 C2 C8 -68.4(2) . . . . ?
N2 C1 N1 C5 -172.97(17) . . . . ?
N2 C1 N1 Ni1 4.7(2) . . . . ?
N3 C5 N1 C1 -179.24(18) . . . . ?
N3 C5 N1 Ni1 3.1(2) . . . . ?
Ni1 C28 C29 C30 -47.0(3) . . . . ?
Ni1 C28 C29 C34 134.0(2) . . . . ?
